data_2201074
loop_
_publ_author_name
'Patel, Urmila H.'
'Dave, Chaitanya G.'
'Jotani, Mukesh M.'
'Shah, Hetal C.'

_publ_section_title
;
 5,7-Diphenyltetrazolo[1,5-<i>a</i>]pyridine-8-carbonitrile
;
_journal_issue 4
_journal_name_full 'Acta Crystallographica Section E'
_journal_page_first o431
_journal_page_last o432
_journal_paper_doi 10.1107/S1600536802004634
_journal_volume 58
_journal_year 2002
_chemical_formula_iupac 'C18 H11 N5'
_chemical_formula_moiety 'C18 H11 N5'
_chemical_formula_sum 'C18 H11 N5'
_chemical_formula_weight 297.32
_chemical_name_systematic
;
5,7-diphenyltetrazolo [1,5-a]pyridine-8-carbonitrile
;
_space_group_IT_number 14
_symmetry_cell_setting monoclinic
_symmetry_space_group_name_Hall '-P 2ybc'
_symmetry_space_group_name_H-M 'P 1 21/c 1'
_atom_sites_solution_hydrogens geom
_atom_sites_solution_primary direct
_atom_sites_solution_secondary difmap
_audit_creation_method SHELXL-97
_cell_angle_alpha 90.00
_cell_angle_beta 102.12(2)
_cell_angle_gamma 90.00
_cell_formula_units_Z 4
_cell_length_a 13.3861(10)
_cell_length_b 7.522(2)
_cell_length_c 15.109(3)
_cell_measurement_reflns_used 25
_cell_measurement_temperature 293(2)
_cell_measurement_theta_max 35
_cell_measurement_theta_min 25
_cell_volume 1487.4(5)
_computing_cell_refinement 'MolEN (Fair, 1990)'
_computing_data_collection 'CAD-4 Software (Enraf-Nonius, 1989)'
_computing_data_reduction MolEN
_computing_molecular_graphics 'ORTEPII (Johnson, 1976)'
_computing_publication_material SHELXL97
_computing_structure_refinement 'SHELXL97 (Sheldrick, 1997)'
_computing_structure_solution 'SHELXS97 (Sheldrick, 1990)'
_diffrn_ambient_temperature 293(2)
_diffrn_measured_fraction_theta_full 1.000
_diffrn_measured_fraction_theta_max 1.000
_diffrn_measurement_device_type 'Enraf-Nonius CAD-4'
_diffrn_measurement_method \w--2\q
_diffrn_radiation_monochromator graphite
_diffrn_radiation_source 'fine-focus sealed tube'
_diffrn_radiation_type MoK\a
_diffrn_radiation_wavelength 0.71073
_diffrn_reflns_av_R_equivalents 0.041
_diffrn_reflns_av_sigmaI/netI 0.0566
_diffrn_reflns_limit_h_max 15
_diffrn_reflns_limit_h_min -15
_diffrn_reflns_limit_k_max 8
_diffrn_reflns_limit_k_min 0
_diffrn_reflns_limit_l_max 17
_diffrn_reflns_limit_l_min -17
_diffrn_reflns_number 2839
_diffrn_reflns_theta_full 24.98
_diffrn_reflns_theta_max 24.98
_diffrn_reflns_theta_min 2.76
_diffrn_standards_decay_% 1
_diffrn_standards_interval_time 60
_diffrn_standards_number 2
_exptl_absorpt_coefficient_mu 0.084
_exptl_absorpt_correction_T_max 0.992
_exptl_absorpt_correction_T_min 0.990
_exptl_absorpt_correction_type '\y scan'
_exptl_absorpt_process_details '(North et al., 1968)'
_exptl_crystal_colour colourless
_exptl_crystal_density_diffrn 1.328
_exptl_crystal_density_meas 1.311(5)
_exptl_crystal_density_method 'not measured'
_exptl_crystal_description needle
_exptl_crystal_F_000 616
_exptl_crystal_size_max 0.2
_exptl_crystal_size_mid 0.1
_exptl_crystal_size_min 0.1
_refine_diff_density_max 0.46
_refine_diff_density_min -0.18
_refine_ls_extinction_method none
_refine_ls_goodness_of_fit_ref 0.96
_refine_ls_hydrogen_treatment riding
_refine_ls_matrix_type full
_refine_ls_number_parameters 208
_refine_ls_number_reflns 2600
_refine_ls_number_restraints 0
_refine_ls_restrained_S_all 0.96
_refine_ls_R_factor_all 0.119
_refine_ls_R_factor_gt 0.060
_refine_ls_shift/su_max <0.001
_refine_ls_shift/su_mean <0.001
_refine_ls_structure_factor_coef Fsqd
_refine_ls_weighting_details 'calc w = 1/[\s^2^(Fo^2^)+(0.0936P)^2^] where P = (Fo^2^+2Fc^2^)/3'
_refine_ls_weighting_scheme calc
_refine_ls_wR_factor_gt 0.155
_refine_ls_wR_factor_ref 0.185
_reflns_number_gt 1347
_reflns_number_total 2600
_reflns_threshold_expression I>2\s(I)
_cod_data_source_file ci6093.cif
_cod_data_source_block I
_cod_original_sg_symbol_H-M 'P 21/c'
_cod_database_code 2201074
_cod_database_fobs_code 2201074

loop_
_symmetry_equiv_pos_as_xyz
'x, y, z'
'-x, y+1/2, -z+1/2'
'-x, -y, -z'
'x, -y-1/2, z-1/2'

loop_
_atom_site_label
_atom_site_fract_x
_atom_site_fract_y
_atom_site_fract_z
_atom_site_U_iso_or_equiv
_atom_site_adp_type
_atom_site_calc_flag
_atom_site_refinement_flags
_atom_site_occupancy
_atom_site_disorder_assembly
_atom_site_disorder_group
_atom_site_type_symbol
N1 0.7562(2) 0.0495(4) 0.88865(18) 0.0661(8) Uani d . 1 . . N
N2 0.8509(2) 0.0829(5) 0.9467(2) 0.0934(11) Uani d . 1 . . N
N3 0.8344(4) 0.1484(6) 1.0196(2) 0.1183(14) Uani d . 1 . . N
N4 0.7264(3) 0.1671(5) 1.01282(19) 0.0983(12) Uani d . 1 . . N
N5 0.4551(3) 0.2377(5) 0.9726(2) 0.1074(13) Uani d . 1 . . N
C1 0.6835(3) 0.1060(5) 0.9315(2) 0.0644(9) Uani d . 1 . . C
C2 0.5787(2) 0.0997(4) 0.88756(18) 0.0522(7) Uani d . 1 . . C
C3 0.5540(2) 0.0299(4) 0.80138(17) 0.0471(7) Uani d . 1 . . C
C4 0.6327(2) -0.0252(4) 0.7605(2) 0.0510(7) Uani d . 1 . . C
H4 0.6154 -0.0703 0.7020 0.061 Uiso calc R 1 . . H
C5 0.7355(2) -0.0171(4) 0.8018(2) 0.0564(8) Uani d . 1 . . C
C6 0.4464(2) 0.0199(4) 0.7508(2) 0.0480(7) Uani d . 1 . . C
C7 0.4223(2) 0.0650(4) 0.66030(19) 0.0533(8) Uani d . 1 . . C
H7 0.4734 0.1013 0.6311 0.064 Uiso calc R 1 . . H
C8 0.3217(3) 0.0562(4) 0.6128(2) 0.0655(9) Uani d . 1 . . C
H8 0.3055 0.0892 0.5521 0.079 Uiso calc R 1 . . H
C9 0.2459(3) -0.0007(5) 0.6545(2) 0.0697(10) Uani d . 1 . . C
H9 0.1788 -0.0069 0.6222 0.084 Uiso calc R 1 . . H
C10 0.2695(3) -0.0490(5) 0.7449(3) 0.0699(10) Uani d . 1 . . C
H10 0.2180 -0.0866 0.7734 0.084 Uiso calc R 1 . . H
C11 0.3694(2) -0.0413(4) 0.7929(2) 0.0599(8) Uani d . 1 . . C
H11 0.3855 -0.0769 0.8532 0.072 Uiso calc R 1 . . H
C12 0.8178(2) -0.0759(4) 0.7588(2) 0.0620(9) Uani d . 1 . . C
C13 0.9086(3) -0.1539(5) 0.8058(3) 0.0751(10) Uani d . 1 . . C
H13 0.9213 -0.1613 0.8686 0.090 Uiso calc R 1 . . H
C14 0.9787(3) -0.2195(6) 0.7601(3) 0.0887(12) Uani d . 1 . . C
H14 1.0380 -0.2732 0.7920 0.106 Uiso calc R 1 . . H
C15 0.9624(3) -0.2068(6) 0.6685(3) 0.0962(13) Uani d . 1 . . C
H15 1.0100 -0.2535 0.6380 0.115 Uiso calc R 1 . . H
C16 0.8756(3) -0.1249(6) 0.6204(3) 0.0975(14) Uani d . 1 . . C
H16 0.8655 -0.1138 0.5579 0.117 Uiso calc R 1 . . H
C17 0.8043(3) -0.0602(5) 0.6651(3) 0.0766(11) Uani d . 1 . . C
H17 0.7460 -0.0049 0.6324 0.092 Uiso calc R 1 . . H
C18 0.5074(3) 0.1755(5) 0.9338(2) 0.0636(9) Uani d . 1 . . C

loop_
_atom_site_aniso_label
_atom_site_aniso_U_11
_atom_site_aniso_U_22
_atom_site_aniso_U_33
_atom_site_aniso_U_12
_atom_site_aniso_U_13
_atom_site_aniso_U_23
N1 0.0591(17) 0.073(2) 0.0621(16) -0.0085(15) 0.0041(14) 0.0098(15)
N2 0.081(2) 0.113(3) 0.079(2) -0.019(2) 0.0019(19) 0.002(2)
N3 0.135(4) 0.138(4) 0.073(2) -0.005(3) 0.003(2) -0.016(2)
N4 0.114(3) 0.119(3) 0.0561(18) -0.026(3) 0.0036(19) 0.0040(18)
N5 0.151(4) 0.103(3) 0.075(2) 0.019(2) 0.039(2) -0.005(2)
C1 0.080(2) 0.068(2) 0.0420(16) -0.0160(19) 0.0041(17) 0.0047(16)
C2 0.070(2) 0.0443(17) 0.0453(15) -0.0054(15) 0.0196(15) 0.0031(14)
C3 0.0601(18) 0.0418(16) 0.0401(15) -0.0029(14) 0.0117(13) 0.0014(12)
C4 0.0521(17) 0.0448(17) 0.0573(17) -0.0047(14) 0.0143(14) -0.0023(14)
C5 0.0567(18) 0.0549(19) 0.0562(19) -0.0042(15) 0.0085(15) 0.0060(15)
C6 0.0517(17) 0.0418(16) 0.0515(16) -0.0037(13) 0.0130(13) -0.0002(13)
C7 0.0555(17) 0.0531(18) 0.0519(16) 0.0028(15) 0.0127(14) -0.0036(14)
C8 0.070(2) 0.065(2) 0.0601(19) 0.0012(18) 0.0090(17) -0.0015(17)
C9 0.0515(18) 0.076(2) 0.079(2) 0.0013(18) 0.0053(17) -0.013(2)
C10 0.060(2) 0.064(2) 0.092(3) -0.0094(18) 0.0304(19) -0.013(2)
C11 0.064(2) 0.058(2) 0.0611(19) -0.0049(16) 0.0202(16) -0.0049(16)
C12 0.0510(18) 0.0522(19) 0.081(2) -0.0063(16) 0.0101(17) 0.0037(17)
C13 0.059(2) 0.072(2) 0.091(2) 0.0063(19) 0.0066(19) 0.016(2)
C14 0.052(2) 0.087(3) 0.124(3) 0.0120(19) 0.014(2) 0.017(3)
C15 0.076(3) 0.101(3) 0.119(4) 0.010(2) 0.036(3) -0.003(3)
C16 0.067(2) 0.143(4) 0.083(3) 0.028(3) 0.016(2) -0.003(3)
C17 0.059(2) 0.092(3) 0.080(2) 0.0092(19) 0.0167(18) 0.005(2)
C18 0.083(2) 0.066(2) 0.0463(17) 0.0005(18) 0.0230(17) -0.0062(16)

loop_
_atom_type_symbol
_atom_type_description
_atom_type_scat_dispersion_real
_atom_type_scat_dispersion_imag
_atom_type_scat_source
C C 0.0033 0.0016 'International Tables Vol C Tables 4.2.6.8 and 6.1.1.4'
H H 0.0000 0.0000 'International Tables Vol C Tables 4.2.6.8 and 6.1.1.4'
N N 0.0061 0.0033 'International Tables Vol C Tables 4.2.6.8 and 6.1.1.4'

loop_
_geom_angle_atom_site_label_1
_geom_angle_atom_site_label_2
_geom_angle_atom_site_label_3
_geom_angle
C1 N1 C5 123.5(3)
C1 N1 N2 106.9(3)
C5 N1 N2 129.4(3)
N3 N2 N1 108.3(3)
N2 N3 N4 109.4(4)
C1 N4 N3 105.4(3)
N4 C1 N1 109.9(3)
N4 C1 C2 129.7(4)
N1 C1 C2 120.4(3)
C3 C2 C18 124.5(3)
C3 C2 C1 118.2(3)
C18 C2 C1 117.2(3)
C2 C3 C4 118.6(3)
C2 C3 C6 121.4(3)
C4 C3 C6 120.0(3)
C5 C4 C3 124.0(3)
C5 C4 H4 118.0
C3 C4 H4 118.0
N1 C5 C4 115.3(3)
N1 C5 C12 121.0(3)
C4 C5 C12 123.8(3)
C7 C6 C11 119.4(3)
C7 C6 C3 119.9(3)
C11 C6 C3 120.7(3)
C6 C7 C8 120.1(3)
C6 C7 H7 120.0
C8 C7 H7 120.0
C9 C8 C7 120.5(3)
C9 C8 H8 119.7
C7 C8 H8 119.7
C8 C9 C10 119.9(3)
C8 C9 H9 120.0
C10 C9 H9 120.0
C11 C10 C9 120.1(3)
C11 C10 H10 120.0
C9 C10 H10 120.0
C10 C11 C6 120.0(3)
C10 C11 H11 120.0
C6 C11 H11 120.0
C17 C12 C13 117.6(3)
C17 C12 C5 118.6(3)
C13 C12 C5 123.8(3)
C14 C13 C12 120.7(4)
C14 C13 H13 119.7
C12 C13 H13 119.7
C15 C14 C13 120.5(4)
C15 C14 H14 119.8
C13 C14 H14 119.8
C14 C15 C16 120.4(4)
C14 C15 H15 119.8
C16 C15 H15 119.8
C17 C16 C15 119.8(4)
C17 C16 H16 120.1
C15 C16 H16 120.1
C16 C17 C12 121.1(3)
C16 C17 H17 119.5
C12 C17 H17 119.5
N5 C18 C2 176.9(4)

loop_
_geom_bond_atom_site_label_1
_geom_bond_atom_site_label_2
_geom_bond_site_symmetry_2
_geom_bond_distance
_geom_bond_publ_flag
N1 C1 . 1.346(4) yes
N1 C5 . 1.377(4) yes
N1 N2 . 1.404(4) yes
N2 N3 . 1.267(4) yes
N3 N4 . 1.435(5) yes
N4 C1 . 1.324(4) yes
N5 C18 . 1.107(4) yes
C1 C2 . 1.421(4) ?
C2 C3 . 1.378(4) ?
C2 C18 . 1.416(4) ?
C3 C4 . 1.392(4) ?
C3 C6 . 1.484(4) ?
C4 C5 . 1.388(4) ?
C4 H4 . 0.93 ?
C5 C12 . 1.459(4) ?
C6 C7 . 1.379(4) ?
C6 C11 . 1.398(4) ?
C7 C8 . 1.388(4) ?
C7 H7 . 0.93 ?
C8 C9 . 1.370(4) ?
C8 H8 . 0.93 ?
C9 C10 . 1.384(5) ?
C9 H9 . 0.93 ?
C10 C11 . 1.383(4) ?
C10 H10 . 0.93 ?
C11 H11 . 0.93 ?
C12 C17 . 1.394(4) ?
C12 C13 . 1.401(4) ?
C13 C14 . 1.369(5) ?
C13 H13 . 0.93 ?
C14 C15 . 1.358(5) ?
C14 H14 . 0.93 ?
C15 C16 . 1.380(5) ?
C15 H15 . 0.93 ?
C16 C17 . 1.369(5) ?
C16 H16 . 0.93 ?
C17 H17 . 0.93 ?

loop_
_geom_torsion_atom_site_label_1
_geom_torsion_atom_site_label_2
_geom_torsion_atom_site_label_3
_geom_torsion_atom_site_label_4
_geom_torsion
C1 N1 N2 N3 2.1(4)
C5 N1 N2 N3 178.3(4)
N1 N2 N3 N4 -1.7(5)
N2 N3 N4 C1 0.6(5)
N3 N4 C1 N1 0.8(4)
N3 N4 C1 C2 -177.1(4)
C5 N1 C1 N4 -178.3(3)
N2 N1 C1 N4 -1.8(4)
C5 N1 C1 C2 -0.1(5)
N2 N1 C1 C2 176.3(3)
N4 C1 C2 C3 179.4(3)
N1 C1 C2 C3 1.7(5)
N4 C1 C2 C18 3.0(5)
N1 C1 C2 C18 -174.6(3)
C18 C2 C3 C4 174.0(3)
C1 C2 C3 C4 -2.1(4)
C18 C2 C3 C6 -3.5(4)
C1 C2 C3 C6 -179.6(3)
C2 C3 C4 C5 1.0(4)
C6 C3 C4 C5 178.5(3)
C1 N1 C5 C4 -1.0(4)
N2 N1 C5 C4 -176.6(3)
C1 N1 C5 C12 179.8(3)
N2 N1 C5 C12 4.2(5)
C3 C4 C5 N1 0.5(4)
C3 C4 C5 C12 179.7(3)
C2 C3 C6 C7 137.2(3)
C4 C3 C6 C7 -40.2(4)
C2 C3 C6 C11 -45.2(4)
C4 C3 C6 C11 137.4(3)
C11 C6 C7 C8 2.6(4)
C3 C6 C7 C8 -179.8(3)
C6 C7 C8 C9 -1.4(5)
C7 C8 C9 C10 0.4(5)
C8 C9 C10 C11 -0.6(5)
C9 C10 C11 C6 1.8(5)
C7 C6 C11 C10 -2.8(4)
C3 C6 C11 C10 179.6(3)
N1 C5 C12 C17 -149.4(3)
C4 C5 C12 C17 31.5(5)
N1 C5 C12 C13 33.2(5)
C4 C5 C12 C13 -146.0(3)
C17 C12 C13 C14 -3.0(5)
C5 C12 C13 C14 174.5(3)
C12 C13 C14 C15 1.3(6)
C13 C14 C15 C16 1.0(7)
C14 C15 C16 C17 -1.6(7)
C15 C16 C17 C12 -0.1(7)
C13 C12 C17 C16 2.4(6)
C5 C12 C17 C16 -175.2(4)

loop_
_cod_related_entry_id
_cod_related_entry_database
_cod_related_entry_code
1 ChemSpider 8193090
